data_1565772
loop_
_publ_author_name
'LaDuca, Andrew R.'
'LaDuca, Robert L.'

_publ_section_title
;
 Diverse 2D and 3D topologies in cobalt cyclohexyldicarboxylate
 coordination polymers with bis(4-pyridylmethyl)piperazine coligands
;
_journal_name_full 'Inorganica Chimica Acta'
_journal_page_first 119122
_journal_paper_doi 10.1016/j.ica.2019.119122
_journal_volume 498
_journal_year 2019
_chemical_formula_moiety 'C32 H40 Co2 N4 O8, 2(H2 O)'
_chemical_formula_sum 'C32 H44 Co2 N4 O10'
_chemical_formula_weight 762.57
_space_group_crystal_system triclinic
_space_group_IT_number 2
_space_group_name_Hall '-P 1'
_space_group_name_H-M_alt 'P -1'
_atom_sites_solution_hydrogens mixed
_atom_sites_solution_primary dual
_cell_angle_alpha 95.4960(10)
_cell_angle_beta 105.0130(10)
_cell_angle_gamma 106.2580(10)
_cell_formula_units_Z 1
_cell_length_a 8.5566(6)
_cell_length_b 8.9324(6)
_cell_length_c 11.9675(9)
_cell_measurement_reflns_used 8353
_cell_measurement_temperature 173(2)
_cell_measurement_theta_max 25.35
_cell_measurement_theta_min 2.42
_cell_volume 834.05(10)
_computing_cell_refinement 'APEX2 (BRUKER, V2012.10-0, 2012)'
_computing_data_collection 'COSMO (BRUKER, V1.61, 2009)'
_computing_data_reduction 'SAINT v8.34A (Bruker, 2013)'
_computing_molecular_graphics
;
O. V. Dolomanov, L. J. Bourhis, R. J. Gildea, J. A. K. Howard and H. Puschmann,
OLEX2: a complete structure solution, refinement and analysis program.
J. Appl. Cryst. (2009). 42, 339-341.
;
_computing_publication_material
;
O. V. Dolomanov, L. J. Bourhis, R. J. Gildea, J. A. K. Howard and H. Puschmann,
OLEX2: a complete structure solution, refinement and analysis program.
J. Appl. Cryst. (2009). 42, 339-341.
;
_computing_structure_refinement 'SHELXL (Sheldrick, Acta Cryst. A64 2008, 112-122)'
_computing_structure_solution 'SHELXS (Sheldrick, Acta Cryst. A64 2008, 112-122)'
_diffrn_ambient_temperature 173.15
_diffrn_detector_area_resol_mean 8.4
_diffrn_measured_fraction_theta_full 0.999
_diffrn_measured_fraction_theta_max 0.998
_diffrn_measurement_device_type 'Bruker APEX-II CCD'
_diffrn_measurement_method \w
_diffrn_radiation_monochromator graphite
_diffrn_radiation_type MoK\a
_diffrn_radiation_wavelength 0.71073
_diffrn_reflns_av_R_equivalents 0.0332
_diffrn_reflns_av_unetI/netI 0.0272
_diffrn_reflns_Laue_measured_fraction_full 0.999
_diffrn_reflns_Laue_measured_fraction_max 0.998
_diffrn_reflns_limit_h_max 10
_diffrn_reflns_limit_h_min -10
_diffrn_reflns_limit_k_max 10
_diffrn_reflns_limit_k_min -10
_diffrn_reflns_limit_l_max 14
_diffrn_reflns_limit_l_min -14
_diffrn_reflns_number 13517
_diffrn_reflns_point_group_measured_fraction_full 0.999
_diffrn_reflns_point_group_measured_fraction_max 0.998
_diffrn_reflns_theta_full 25.242
_diffrn_reflns_theta_max 25.354
_diffrn_reflns_theta_min 1.792
_diffrn_source 'sealed tube'
_diffrn_standards_number 0
_exptl_absorpt_coefficient_mu 1.057
_exptl_absorpt_correction_T_max 0.7452
_exptl_absorpt_correction_T_min 0.6670
_exptl_absorpt_correction_type multi-scan
_exptl_absorpt_process_details
'SADABS-2014/5 (Bruker,2014/5) was used for absorption correction. wR2(int) was 0.0579 before and 0.0471 after correction. The Ratio of minimum to maximum transmission is 0.8951. The \l/2 correction factor is 0.00150.'
_exptl_crystal_colour magenta
_exptl_crystal_density_diffrn 1.518
_exptl_crystal_description block
_exptl_crystal_F_000 398
_exptl_crystal_size_max 0.363
_exptl_crystal_size_mid 0.202
_exptl_crystal_size_min 0.118
_refine_diff_density_max 1.041
_refine_diff_density_min -0.954
_refine_diff_density_rms 0.082
_refine_ls_extinction_coef .
_refine_ls_extinction_method none
_refine_ls_goodness_of_fit_ref 1.088
_refine_ls_hydrogen_treatment constr
_refine_ls_matrix_type full
_refine_ls_number_parameters 217
_refine_ls_number_reflns 3058
_refine_ls_number_restraints 0
_refine_ls_restrained_S_all 1.088
_refine_ls_R_factor_all 0.0449
_refine_ls_R_factor_gt 0.0407
_refine_ls_shift/su_max 0.000
_refine_ls_shift/su_mean 0.000
_refine_ls_structure_factor_coef Fsqd
_refine_ls_weighting_details 'w=1/[\s^2^(Fo^2^)+(0.0598P)^2^+0.8973P] where P=(Fo^2^+2Fc^2^)/3'
_refine_ls_weighting_scheme calc
_refine_ls_wR_factor_gt 0.1063
_refine_ls_wR_factor_ref 0.1104
_reflns_Friedel_coverage 0.000
_reflns_Friedel_fraction_full .
_reflns_Friedel_fraction_max .
_reflns_number_gt 2740
_reflns_number_total 3058
_reflns_threshold_expression 'I > 2\s(I)'
_cod_data_source_file ICA-2019-498-119122.cif
_cod_data_source_block 2
_cod_depositor_comments
;
The following automatic conversions were performed:

data item '_exptl_absorpt_correction_type' value 'Multi-scan' was
changed to 'multi-scan' in accordance with the built-in table derived
from the CIF Core dictionary named 'cif_core.dic' version 2.4.5 last
updated on 2014-11-21.

Automatic conversion script
Id: cif_fix_values 8738 2021-04-28 16:35:53Z antanas 
;
_cod_database_code 1565772
_shelx_space_group_comment
;
The symmetry employed for this shelxl refinement is uniquely defined
by the following loop, which should always be used as a source of
symmetry information in preference to the above space-group names.
They are only intended as comments.
;
_shelx_estimated_absorpt_t_max 0.885
_shelx_estimated_absorpt_t_min 0.700
_olex2_refinement_description
;
1. Fixed Uiso
 At 1.2 times of:
  All C(H) groups, All C(H,H) groups
 At 1.5 times of:
  All O(H,H) groups
2.a Riding coordinates:
 O1W(H1WA,H1WB)
2.b Ternary CH refined with riding coordinates:
 C2(H2), C5(H5)
2.c Secondary CH2 refined with riding coordinates:
 C3(H3A,H3B), C4(H4A,H4B), C6(H6A,H6B), C7(H7A,H7B), C14(H14A,H14B), C15(H15A,
 H15B), C16(H16A,H16B)
2.d Aromatic/amide H refined with riding coordinates:
 C9(H9), C10(H10), C12(H12), C13(H13)
;
_olex2_diffrn_ambient_temperature_device 'Oxford Cryosystems'

loop_
_space_group_symop_operation_xyz
'x, y, z'
'-x, -y, -z'

loop_
_atom_site_label
_atom_site_type_symbol
_atom_site_fract_x
_atom_site_fract_y
_atom_site_fract_z
_atom_site_U_iso_or_equiv
_atom_site_adp_type
_atom_site_occupancy
_atom_site_site_symmetry_order
_atom_site_calc_flag
_atom_site_refinement_flags_posn
_atom_site_refinement_flags_adp
_atom_site_refinement_flags_occupancy
_atom_site_disorder_assembly
_atom_site_disorder_group
Co1 Co 0.54881(4) 0.98514(4) 0.61695(3) 0.01881(14) Uani 1 1 d . . . . .
O1 O 0.5939(2) 0.7898(2) 0.55322(17) 0.0229(4) Uani 1 1 d . . . . .
O2 O 0.5206(2) 0.8173(2) 0.36446(17) 0.0238(4) Uani 1 1 d . . . . .
O3 O 1.2002(2) 0.8877(2) 0.33459(18) 0.0277(5) Uani 1 1 d . . . . .
O4 O 1.2829(2) 0.8696(2) 0.52339(19) 0.0302(5) Uani 1 1 d . . . . .
N1 N 0.4996(3) 0.9114(3) 0.76676(19) 0.0199(5) Uani 1 1 d . . . . .
N2 N 0.1551(3) 0.6294(3) 1.01525(19) 0.0241(5) Uani 1 1 d . . . . .
C1 C 0.5804(3) 0.7504(3) 0.4463(2) 0.0184(5) Uani 1 1 d . . . . .
C2 C 0.6357(3) 0.6081(3) 0.4122(2) 0.0212(6) Uani 1 1 d . . . . .
H2 H 0.5348 0.5109 0.3966 0.025 Uiso 1 1 calc R . . . .
C3 C 0.7804(3) 0.5882(3) 0.5108(3) 0.0231(6) Uani 1 1 d . . . . .
H3A H 0.7511 0.5947 0.5855 0.028 Uiso 1 1 calc R . . . .
H3B H 0.7912 0.4818 0.4920 0.028 Uiso 1 1 calc R . . . .
C4 C 0.9517(3) 0.7146(3) 0.5270(2) 0.0222(6) Uani 1 1 d . . . . .
H4A H 0.9464 0.8196 0.5571 0.027 Uiso 1 1 calc R . . . .
H4B H 1.0425 0.6914 0.5862 0.027 Uiso 1 1 calc R . . . .
C5 C 0.9971(3) 0.7202(3) 0.4117(2) 0.0203(6) Uani 1 1 d . . . . .
H5 H 1.0009 0.6122 0.3847 0.024 Uiso 1 1 calc R . . . .
C6 C 0.8538(3) 0.7477(3) 0.3170(2) 0.0211(6) Uani 1 1 d . . . . .
H6A H 0.8413 0.8517 0.3415 0.025 Uiso 1 1 calc R . . . .
H6B H 0.8831 0.7493 0.2423 0.025 Uiso 1 1 calc R . . . .
C7 C 0.6862(3) 0.6165(3) 0.2984(2) 0.0232(6) Uani 1 1 d . . . . .
H7A H 0.6976 0.5134 0.2699 0.028 Uiso 1 1 calc R . . . .
H7B H 0.5949 0.6359 0.2372 0.028 Uiso 1 1 calc R . . . .
C8 C 1.1715(3) 0.8354(3) 0.4247(3) 0.0223(6) Uani 1 1 d . . . . .
C9 C 0.5925(4) 0.8359(3) 0.8335(3) 0.0264(6) Uani 1 1 d . . . . .
H9 H 0.6950 0.8305 0.8188 0.032 Uiso 1 1 calc R . . . .
C10 C 0.5448(4) 0.7654(4) 0.9229(3) 0.0285(6) Uani 1 1 d . . . . .
H10 H 0.6142 0.7130 0.9683 0.034 Uiso 1 1 calc R . . . .
C11 C 0.3963(4) 0.7713(3) 0.9463(2) 0.0231(6) Uani 1 1 d . . . . .
C12 C 0.3034(4) 0.8537(3) 0.8799(3) 0.0258(6) Uani 1 1 d . . . . .
H12 H 0.2027 0.8638 0.8948 0.031 Uiso 1 1 calc R . . . .
C13 C 0.3581(3) 0.9213(3) 0.7919(2) 0.0233(6) Uani 1 1 d . . . . .
H13 H 0.2927 0.9774 0.7472 0.028 Uiso 1 1 calc R . . . .
C14 C 0.3399(4) 0.6891(3) 1.0403(2) 0.0271(6) Uani 1 1 d . . . . .
H14A H 0.3859 0.5994 1.0492 0.033 Uiso 1 1 calc R . . . .
H14B H 0.3892 0.7645 1.1161 0.033 Uiso 1 1 calc R . . . .
C15 C 0.0773(4) 0.5058(4) 0.9095(2) 0.0290(7) Uani 1 1 d . . . . .
H15A H 0.1277 0.4190 0.9200 0.035 Uiso 1 1 calc R . . . .
H15B H 0.1025 0.5506 0.8412 0.035 Uiso 1 1 calc R . . . .
C16 C 0.1133(4) 0.5601(4) 1.1148(2) 0.0285(6) Uani 1 1 d . . . . .
H16A H 0.1625 0.6424 1.1869 0.034 Uiso 1 1 calc R . . . .
H16B H 0.1644 0.4742 1.1282 0.034 Uiso 1 1 calc R . . . .
O1W O -0.0066(8) 0.8727(6) 1.0609(6) 0.168(3) Uani 1 1 d . . . . .
H1WA H 0.0368 0.9613 1.0392 0.253 Uiso 1 1 d R . . . .
H1WB H 0.0574 0.8156 1.0504 0.253 Uiso 1 1 d R . . . .

loop_
_atom_site_aniso_label
_atom_site_aniso_U_11
_atom_site_aniso_U_22
_atom_site_aniso_U_33
_atom_site_aniso_U_23
_atom_site_aniso_U_13
_atom_site_aniso_U_12
Co1 0.0185(2) 0.0201(2) 0.0207(2) 0.00644(15) 0.00851(15) 0.00722(15)
O1 0.0237(10) 0.0207(10) 0.0285(11) 0.0058(8) 0.0121(8) 0.0090(8)
O2 0.0247(10) 0.0227(10) 0.0289(10) 0.0065(8) 0.0113(8) 0.0116(8)
O3 0.0226(10) 0.0243(10) 0.0377(12) 0.0060(9) 0.0170(9) 0.0025(8)
O4 0.0135(9) 0.0309(11) 0.0384(12) -0.0018(9) 0.0031(9) 0.0021(8)
N1 0.0183(11) 0.0199(11) 0.0215(11) 0.0058(9) 0.0064(9) 0.0047(9)
N2 0.0318(13) 0.0220(12) 0.0181(11) 0.0059(9) 0.0103(10) 0.0044(10)
C1 0.0126(12) 0.0179(13) 0.0275(14) 0.0056(11) 0.0111(10) 0.0040(10)
C2 0.0156(12) 0.0163(13) 0.0330(15) 0.0045(11) 0.0101(11) 0.0043(10)
C3 0.0213(13) 0.0217(14) 0.0336(15) 0.0125(12) 0.0140(12) 0.0101(11)
C4 0.0168(13) 0.0266(15) 0.0254(14) 0.0090(11) 0.0064(11) 0.0087(11)
C5 0.0189(13) 0.0185(13) 0.0248(14) 0.0048(10) 0.0081(11) 0.0065(11)
C6 0.0209(13) 0.0252(14) 0.0190(13) 0.0044(11) 0.0077(11) 0.0086(11)
C7 0.0176(13) 0.0258(14) 0.0232(14) -0.0038(11) 0.0022(11) 0.0084(11)
C8 0.0189(13) 0.0179(13) 0.0334(15) 0.0025(11) 0.0128(12) 0.0073(11)
C9 0.0245(14) 0.0322(16) 0.0291(15) 0.0106(12) 0.0119(12) 0.0139(12)
C10 0.0319(16) 0.0318(16) 0.0267(15) 0.0124(12) 0.0086(12) 0.0157(13)
C11 0.0271(14) 0.0192(13) 0.0194(13) 0.0031(11) 0.0065(11) 0.0023(11)
C12 0.0224(14) 0.0304(15) 0.0284(15) 0.0084(12) 0.0136(12) 0.0074(12)
C13 0.0222(14) 0.0266(14) 0.0246(14) 0.0097(11) 0.0085(11) 0.0103(11)
C14 0.0312(15) 0.0274(15) 0.0215(14) 0.0082(12) 0.0083(12) 0.0057(12)
C15 0.0398(17) 0.0284(15) 0.0196(14) 0.0037(12) 0.0167(13) 0.0049(13)
C16 0.0383(17) 0.0284(15) 0.0159(13) 0.0052(11) 0.0108(12) 0.0031(13)
O1W 0.208(6) 0.113(4) 0.326(8) 0.146(5) 0.216(6) 0.109(4)

loop_
_atom_type_symbol
_atom_type_description
_atom_type_scat_dispersion_real
_atom_type_scat_dispersion_imag
_atom_type_scat_source
C C 0.0033 0.0016 'International Tables Vol C Tables 4.2.6.8 and 6.1.1.4'
H H 0.0000 0.0000 'International Tables Vol C Tables 4.2.6.8 and 6.1.1.4'
Co Co 0.3494 0.9721 'International Tables Vol C Tables 4.2.6.8 and 6.1.1.4'
N N 0.0061 0.0033 'International Tables Vol C Tables 4.2.6.8 and 6.1.1.4'
O O 0.0106 0.0060 'International Tables Vol C Tables 4.2.6.8 and 6.1.1.4'

loop_
_geom_angle_atom_site_label_1
_geom_angle_atom_site_label_2
_geom_angle_atom_site_label_3
_geom_angle
_geom_angle_site_symmetry_1
_geom_angle_site_symmetry_3
O1 Co1 O2 164.89(8) . 2_676
O1 Co1 O3 91.73(8) . 2_776
O1 Co1 O4 87.65(8) . 1_455
O1 Co1 N1 97.26(8) . .
O2 Co1 O3 92.41(8) 2_676 2_776
O2 Co1 O4 84.69(8) 2_676 1_455
O2 Co1 N1 95.51(8) 2_676 .
O3 Co1 O4 165.33(8) 2_776 1_455
O3 Co1 N1 106.28(9) 2_776 .
N1 Co1 O4 88.32(8) . 1_455
C1 O1 Co1 123.31(17) . .
C1 O2 Co1 126.51(17) . 2_676
C8 O3 Co1 106.44(17) . 2_776
C8 O4 Co1 144.85(19) . 1_655
C9 N1 Co1 122.45(18) . .
C9 N1 C13 117.4(2) . .
C13 N1 Co1 119.66(18) . .
C14 N2 C15 111.0(2) . .
C14 N2 C16 109.4(2) . .
C15 N2 C16 108.1(2) . .
O1 C1 O2 124.9(2) . .
O1 C1 C2 117.7(2) . .
O2 C1 C2 117.4(2) . .
C1 C2 H2 107.3 . .
C1 C2 C3 112.9(2) . .
C1 C2 C7 111.5(2) . .
C3 C2 H2 107.3 . .
C7 C2 H2 107.3 . .
C7 C2 C3 110.2(2) . .
C2 C3 H3A 109.2 . .
C2 C3 H3B 109.2 . .
H3A C3 H3B 107.9 . .
C4 C3 C2 112.2(2) . .
C4 C3 H3A 109.2 . .
C4 C3 H3B 109.2 . .
C3 C4 H4A 109.3 . .
C3 C4 H4B 109.3 . .
H4A C4 H4B 107.9 . .
C5 C4 C3 111.7(2) . .
C5 C4 H4A 109.3 . .
C5 C4 H4B 109.3 . .
C4 C5 H5 106.5 . .
C4 C5 C6 110.1(2) . .
C6 C5 H5 106.5 . .
C8 C5 C4 113.8(2) . .
C8 C5 H5 106.5 . .
C8 C5 C6 113.0(2) . .
C5 C6 H6A 109.6 . .
C5 C6 H6B 109.6 . .
H6A C6 H6B 108.1 . .
C7 C6 C5 110.2(2) . .
C7 C6 H6A 109.6 . .
C7 C6 H6B 109.6 . .
C2 C7 H7A 109.3 . .
C2 C7 H7B 109.3 . .
C6 C7 C2 111.7(2) . .
C6 C7 H7A 109.3 . .
C6 C7 H7B 109.3 . .
H7A C7 H7B 107.9 . .
O3 C8 C5 118.5(2) . .
O4 C8 O3 123.1(3) . .
O4 C8 C5 118.3(2) . .
N1 C9 H9 118.8 . .
N1 C9 C10 122.5(3) . .
C10 C9 H9 118.8 . .
C9 C10 H10 120.0 . .
C11 C10 C9 120.0(3) . .
C11 C10 H10 120.0 . .
C10 C11 C12 117.4(2) . .
C10 C11 C14 120.3(3) . .
C12 C11 C14 122.3(3) . .
C11 C12 H12 120.2 . .
C13 C12 C11 119.7(3) . .
C13 C12 H12 120.2 . .
N1 C13 C12 123.0(3) . .
N1 C13 H13 118.5 . .
C12 C13 H13 118.5 . .
N2 C14 C11 113.5(2) . .
N2 C14 H14A 108.9 . .
N2 C14 H14B 108.9 . .
C11 C14 H14A 108.9 . .
C11 C14 H14B 108.9 . .
H14A C14 H14B 107.7 . .
N2 C15 H15A 109.4 . .
N2 C15 H15B 109.4 . .
N2 C15 C16 111.3(2) . 2_567
H15A C15 H15B 108.0 . .
C16 C15 H15A 109.4 2_567 .
C16 C15 H15B 109.4 2_567 .
N2 C16 C15 110.7(2) . 2_567
N2 C16 H16A 109.5 . .
N2 C16 H16B 109.5 . .
C15 C16 H16A 109.5 2_567 .
C15 C16 H16B 109.5 2_567 .
H16A C16 H16B 108.1 . .
H1WA O1W H1WB 104.5 . .

loop_
_geom_bond_atom_site_label_1
_geom_bond_atom_site_label_2
_geom_bond_distance
_geom_bond_site_symmetry_2
Co1 O1 2.0118(18) .
Co1 O2 2.0236(18) 2_676
Co1 O3 2.025(2) 2_776
Co1 O4 2.1537(19) 1_455
Co1 N1 2.071(2) .
O1 C1 1.261(3) .
O2 Co1 2.0237(18) 2_676
O2 C1 1.266(3) .
O3 Co1 2.0253(19) 2_776
O3 C8 1.270(3) .
O4 Co1 2.1537(19) 1_655
O4 C8 1.257(4) .
N1 C9 1.342(3) .
N1 C13 1.345(3) .
N2 C14 1.458(4) .
N2 C15 1.466(4) .
N2 C16 1.472(3) .
C1 C2 1.531(3) .
C2 H2 1.0000 .
C2 C3 1.538(4) .
C2 C7 1.534(4) .
C3 H3A 0.9900 .
C3 H3B 0.9900 .
C3 C4 1.531(4) .
C4 H4A 0.9900 .
C4 H4B 0.9900 .
C4 C5 1.529(4) .
C5 H5 1.0000 .
C5 C6 1.533(4) .
C5 C8 1.517(4) .
C6 H6A 0.9900 .
C6 H6B 0.9900 .
C6 C7 1.524(4) .
C7 H7A 0.9900 .
C7 H7B 0.9900 .
C9 H9 0.9500 .
C9 C10 1.386(4) .
C10 H10 0.9500 .
C10 C11 1.384(4) .
C11 C12 1.384(4) .
C11 C14 1.510(4) .
C12 H12 0.9500 .
C12 C13 1.383(4) .
C13 H13 0.9500 .
C14 H14A 0.9900 .
C14 H14B 0.9900 .
C15 H15A 0.9900 .
C15 H15B 0.9900 .
C15 C16 1.509(4) 2_567
C16 C15 1.509(4) 2_567
C16 H16A 0.9900 .
C16 H16B 0.9900 .
O1W H1WA 0.8699 .
O1W H1WB 0.8701 .

loop_
_geom_hbond_atom_site_label_D
_geom_hbond_atom_site_label_H
_geom_hbond_atom_site_label_A
_geom_hbond_distance_DH
_geom_hbond_distance_HA
_geom_hbond_distance_DA
_geom_hbond_angle_DHA
_geom_hbond_site_symmetry_A
C13 H13 O4 0.95 2.73 3.071(3) 102.0 1_455
O1W H1WA O1W 0.87 2.02 2.809(8) 149.6 2_577
O1W H1WB N2 0.87 2.11 2.964(5) 165.5 .
